data_7158927
loop_
_publ_author_name
'Dong, Zhi-Bing'
'Xu, Xiao-Hu'

_publ_section_title
;
 Iodine promoted cyclization of N,N'-diphenylthiocarbamides with
 enaminones&#xFF1A;a protocol for the synthesis of poly-substituted
 2-iminothiazolines
;
_journal_name_full 'Organic &amp; Biomolecular Chemistry'
_journal_paper_doi 10.1039/D2OB01477G
_journal_year 2022
_chemical_formula_moiety 'C22 H16 N2 O S'
_chemical_formula_sum 'C22 H16 N2 O S'
_chemical_formula_weight 356.43
_space_group_crystal_system monoclinic
_space_group_IT_number 7
_space_group_name_Hall 'P -2yc'
_space_group_name_H-M_alt 'P 1 c 1'
_atom_sites_solution_hydrogens geom
_atom_sites_solution_primary dual
_audit_block_doi 10.5517/ccdc.csd.cc2bks90
_audit_creation_date 2022-03-24
_audit_creation_method
;
Olex2 1.2
(compiled 2018.05.29 svn.r3508 for OlexSys, GUI svn.r5506)
;
_audit_update_record
;
2022-03-25 deposited with the CCDC.	2022-10-13 downloaded from the CCDC.
;
_cell_angle_alpha 90
_cell_angle_beta 98.110(6)
_cell_angle_gamma 90
_cell_formula_units_Z 2
_cell_length_a 5.8239(14)
_cell_length_b 15.770(4)
_cell_length_c 9.954(3)
_cell_measurement_reflns_used 2833
_cell_measurement_temperature 296(2)
_cell_measurement_theta_max 21.89
_cell_measurement_theta_min 2.44
_cell_volume 905.1(4)
_computing_molecular_graphics 'Olex2 (Dolomanov et al., 2009)'
_computing_publication_material 'Olex2 (Dolomanov et al., 2009)'
_computing_structure_refinement 'ShelXL (Sheldrick, 2015)'
_computing_structure_solution 'ShelXT (Sheldrick, 2015)'
_diffrn_ambient_temperature 296.15
_diffrn_measured_fraction_theta_full 0.990
_diffrn_measured_fraction_theta_max 0.991
_diffrn_measurement_device_type 'CCD area detector'
_diffrn_measurement_method 'phi and omega scans'
_diffrn_radiation_monochromator graphite
_diffrn_radiation_type MoK\a
_diffrn_radiation_wavelength 0.71073
_diffrn_reflns_av_R_equivalents 0.0655
_diffrn_reflns_av_unetI/netI 0.0674
_diffrn_reflns_Laue_measured_fraction_full 0.990
_diffrn_reflns_Laue_measured_fraction_max 0.991
_diffrn_reflns_limit_h_max 6
_diffrn_reflns_limit_h_min -6
_diffrn_reflns_limit_k_max 18
_diffrn_reflns_limit_k_min -17
_diffrn_reflns_limit_l_max 10
_diffrn_reflns_limit_l_min -11
_diffrn_reflns_number 10105
_diffrn_reflns_point_group_measured_fraction_full 0.863
_diffrn_reflns_point_group_measured_fraction_max 0.864
_diffrn_reflns_theta_full 25.046
_diffrn_reflns_theta_max 25.046
_diffrn_reflns_theta_min 2.437
_exptl_absorpt_coefficient_mu 0.192
_exptl_absorpt_correction_T_max 0.7452
_exptl_absorpt_correction_T_min 0.6691
_exptl_absorpt_correction_type none
_exptl_absorpt_process_details
;
 SADABS 2016/2: Krause, L., Herbst-Irmer, R., Sheldrick G.M. & Stalke D.,
 J. Appl. Cryst. 48 (2015) 3-10
;
_exptl_crystal_density_diffrn 1.308
_exptl_crystal_description block
_exptl_crystal_F_000 372
_refine_diff_density_max 0.174
_refine_diff_density_min -0.208
_refine_diff_density_rms 0.047
_refine_ls_abs_structure_details
;
 Flack x determined using 747 quotients [(I+)-(I-)]/[(I+)+(I-)]
 (Parsons, Flack and Wagner, Acta Cryst. B69 (2013) 249-259).
;
_refine_ls_abs_structure_Flack -0.03(7)
_refine_ls_extinction_method none
_refine_ls_goodness_of_fit_ref 1.076
_refine_ls_hydrogen_treatment constr
_refine_ls_matrix_type full
_refine_ls_number_parameters 235
_refine_ls_number_reflns 2760
_refine_ls_number_restraints 2
_refine_ls_restrained_S_all 1.076
_refine_ls_R_factor_all 0.0775
_refine_ls_R_factor_gt 0.0436
_refine_ls_shift/su_max 0.000
_refine_ls_shift/su_mean 0.000
_refine_ls_structure_factor_coef Fsqd
_refine_ls_weighting_details 'w=1/[\s^2^(Fo^2^)+(0.0330P)^2^] where P=(Fo^2^+2Fc^2^)/3'
_refine_ls_weighting_scheme calc
_refine_ls_wR_factor_gt 0.0750
_refine_ls_wR_factor_ref 0.0886
_reflns_Friedel_coverage 0.734
_reflns_Friedel_fraction_full 0.735
_reflns_Friedel_fraction_max 0.735
_reflns_number_gt 2037
_reflns_number_total 2760
_reflns_threshold_expression 'I > 2\s(I)'
_cod_data_source_file d2ob01477g2.cif
_cod_data_source_block 0324dzb_0m
_cod_original_cell_volume 905.0(4)
_cod_database_code 7158927
_shelx_shelxl_version_number 2016/6
_shelx_space_group_comment
;
The symmetry employed for this shelxl refinement is uniquely defined
by the following loop, which should always be used as a source of
symmetry information in preference to the above space-group names.
They are only intended as comments.
;
_olex2_refinement_description
;
1. Fixed Uiso
 At 1.2 times of:
  All C(H) groups
2.a Aromatic/amide H refined with riding coordinates:
 C009(H009), C00B(H00B), C00C(H00C), C00D(H00D), C00E(H00E), C00F(H00F),
 C00G(H00G), C00H(H00H), C00I(H00I), C00K(H00K), C00L(H00L), C00M(H00M),
 C00N(H00N), C00O(H00O), C00P(H00P), C00Q(H00Q)
;
_olex2_submission_special_instructions 'No special instructions were received'

loop_
_space_group_symop_operation_xyz
'x, y, z'
'x, -y, z+1/2'

loop_
_atom_site_label
_atom_site_type_symbol
_atom_site_fract_x
_atom_site_fract_y
_atom_site_fract_z
_atom_site_U_iso_or_equiv
_atom_site_adp_type
_atom_site_occupancy
_atom_site_site_symmetry_order
_atom_site_calc_flag
_atom_site_refinement_flags_posn
_atom_site_refinement_flags_adp
_atom_site_refinement_flags_occupancy
_atom_site_disorder_assembly
_atom_site_disorder_group
S001 S 0.5735(2) 0.30766(8) 0.27648(13) 0.0478(4) Uani 1 1 d . . . . .
O002 O 0.4477(6) 0.4887(2) 0.2095(3) 0.0556(10) Uani 1 1 d . . . . .
N003 N 0.6918(7) 0.1625(3) 0.4257(4) 0.0479(11) Uani 1 1 d . . . . .
N004 N 0.5000(7) 0.2726(2) 0.5199(4) 0.0454(10) Uani 1 1 d . . . . .
C005 C 0.7967(8) 0.1285(3) 0.3175(5) 0.0410(12) Uani 1 1 d . . . . .
C006 C 0.3648(8) 0.4642(3) 0.3091(5) 0.0429(12) Uani 1 1 d . . . . .
C007 C 0.6033(8) 0.2364(3) 0.4152(4) 0.0403(12) Uani 1 1 d . . . . .
C008 C 0.2150(8) 0.5199(3) 0.3816(5) 0.0402(12) Uani 1 1 d . . . . .
C009 C 0.7120(9) 0.0533(3) 0.2580(5) 0.0508(13) Uani 1 1 d . . . . .
H009 H 0.582906 0.027733 0.286143 0.061 Uiso 1 1 calc R . . . .
C00A C 0.4899(9) 0.2279(3) 0.6448(4) 0.0412(12) Uani 1 1 d . . . . .
C00B C 0.0233(9) 0.4901(3) 0.4343(5) 0.0504(14) Uani 1 1 d . . . . .
H00B H -0.021375 0.433686 0.421481 0.060 Uiso 1 1 calc R . . . .
C00C C 1.0986(9) 0.1263(4) 0.1762(5) 0.0569(14) Uani 1 1 d . . . . .
H00C H 1.230041 0.150708 0.149234 0.068 Uiso 1 1 calc R . . . .
C00D C 0.2736(8) 0.6049(3) 0.3961(5) 0.0469(13) Uani 1 1 d . . . . .
H00D H 0.398030 0.626093 0.357247 0.056 Uiso 1 1 calc R . . . .
C00E C 0.6625(10) 0.1877(4) 0.8654(6) 0.0636(16) Uani 1 1 d . . . . .
H00E H 0.787639 0.189253 0.934624 0.076 Uiso 1 1 calc R . . . .
C00F C 0.8177(11) 0.0159(4) 0.1574(6) 0.0629(16) Uani 1 1 d . . . . .
H00F H 0.757905 -0.033952 0.116685 0.076 Uiso 1 1 calc R . . . .
C00G C 0.4704(10) 0.1419(3) 0.8821(5) 0.0571(15) Uani 1 1 d . . . . .
H00G H 0.464459 0.112668 0.962734 0.069 Uiso 1 1 calc R . . . .
C00H C 0.6733(9) 0.2320(3) 0.7462(5) 0.0558(14) Uani 1 1 d . . . . .
H00H H 0.803651 0.263983 0.735591 0.067 Uiso 1 1 calc R . . . .
C00I C 0.9915(8) 0.1646(3) 0.2757(5) 0.0492(14) Uani 1 1 d . . . . .
H00I H 1.050788 0.214936 0.314997 0.059 Uiso 1 1 calc R . . . .
C00J C 0.4217(7) 0.3801(3) 0.3655(5) 0.0409(12) Uani 1 1 d . . . . .
C00K C 0.2969(9) 0.1824(4) 0.6613(5) 0.0579(15) Uani 1 1 d . . . . .
H00K H 0.171552 0.180736 0.592234 0.069 Uiso 1 1 calc R . . . .
C00L C 1.0115(11) 0.0524(4) 0.1171(5) 0.0634(16) Uani 1 1 d . . . . .
H00L H 1.083365 0.026916 0.049831 0.076 Uiso 1 1 calc R . . . .
C00M C 0.4043(8) 0.3507(3) 0.4907(5) 0.0438(13) Uani 1 1 d . . . . .
H00M H 0.332260 0.381385 0.552842 0.053 Uiso 1 1 calc R . . . .
C00N C 0.1496(10) 0.6575(4) 0.4669(6) 0.0611(15) Uani 1 1 d . . . . .
H00N H 0.190680 0.714364 0.477280 0.073 Uiso 1 1 calc R . . . .
C00O C 0.2876(10) 0.1387(4) 0.7812(6) 0.0634(15) Uani 1 1 d . . . . .
H00O H 0.156456 0.107341 0.792523 0.076 Uiso 1 1 calc R . . . .
C00P C -0.0358(10) 0.6270(4) 0.5232(6) 0.0663(17) Uani 1 1 d . . . . .
H00P H -0.117439 0.662892 0.573556 0.080 Uiso 1 1 calc R . . . .
C00Q C -0.1017(9) 0.5434(4) 0.5055(5) 0.0623(16) Uani 1 1 d . . . . .
H00Q H -0.229993 0.523248 0.541631 0.075 Uiso 1 1 calc R . . . .

loop_
_atom_site_aniso_label
_atom_site_aniso_U_11
_atom_site_aniso_U_22
_atom_site_aniso_U_33
_atom_site_aniso_U_23
_atom_site_aniso_U_13
_atom_site_aniso_U_12
S001 0.0636(8) 0.0429(7) 0.0396(7) 0.0038(6) 0.0166(6) 0.0065(7)
O002 0.069(2) 0.055(2) 0.046(2) 0.0091(18) 0.0186(18) 0.0032(19)
N003 0.065(3) 0.036(2) 0.046(3) 0.0032(19) 0.019(2) 0.006(2)
N004 0.062(3) 0.041(2) 0.035(2) 0.005(2) 0.016(2) 0.009(2)
C005 0.048(3) 0.035(3) 0.040(3) 0.006(2) 0.008(3) 0.009(3)
C006 0.052(3) 0.037(3) 0.039(3) 0.001(3) 0.004(2) -0.003(2)
C007 0.046(3) 0.042(3) 0.034(3) -0.003(2) 0.010(2) -0.002(2)
C008 0.044(3) 0.039(3) 0.038(3) 0.004(2) 0.006(2) 0.003(3)
C009 0.060(3) 0.037(3) 0.058(3) 0.000(3) 0.013(3) 0.001(3)
C00A 0.052(3) 0.041(3) 0.033(3) 0.003(2) 0.011(2) 0.005(3)
C00B 0.045(3) 0.047(3) 0.058(4) 0.004(3) 0.004(3) 0.001(3)
C00C 0.058(4) 0.059(4) 0.057(4) 0.007(3) 0.021(3) 0.010(3)
C00D 0.051(3) 0.042(3) 0.048(3) 0.008(3) 0.011(3) 0.003(3)
C00E 0.065(4) 0.080(4) 0.043(3) 0.011(3) -0.003(3) 0.006(4)
C00F 0.089(5) 0.041(3) 0.056(4) -0.010(3) -0.001(3) 0.008(3)
C00G 0.077(4) 0.051(4) 0.047(3) 0.007(3) 0.021(3) 0.015(3)
C00H 0.052(3) 0.059(3) 0.056(4) 0.005(3) 0.008(3) -0.005(3)
C00I 0.052(3) 0.048(3) 0.047(3) -0.001(3) 0.007(3) 0.001(2)
C00J 0.051(3) 0.038(3) 0.036(3) -0.002(2) 0.010(2) 0.007(2)
C00K 0.054(3) 0.074(4) 0.044(3) 0.007(3) 0.001(3) -0.010(3)
C00L 0.085(4) 0.054(4) 0.054(4) -0.001(3) 0.019(3) 0.023(3)
C00M 0.053(3) 0.039(3) 0.041(3) -0.003(2) 0.010(2) 0.001(2)
C00N 0.072(4) 0.046(3) 0.066(4) -0.003(3) 0.012(3) 0.007(3)
C00O 0.061(4) 0.074(4) 0.057(4) 0.008(3) 0.014(3) -0.011(3)
C00P 0.072(4) 0.064(4) 0.066(4) -0.002(3) 0.022(3) 0.024(3)
C00Q 0.047(3) 0.069(5) 0.074(4) 0.013(3) 0.019(3) 0.011(3)

loop_
_atom_type_symbol
_atom_type_description
_atom_type_scat_dispersion_real
_atom_type_scat_dispersion_imag
_atom_type_scat_source
C C 0.0033 0.0016 'International Tables Vol C Tables 4.2.6.8 and 6.1.1.4'
H H 0.0000 0.0000 'International Tables Vol C Tables 4.2.6.8 and 6.1.1.4'
N N 0.0061 0.0033 'International Tables Vol C Tables 4.2.6.8 and 6.1.1.4'
O O 0.0106 0.0060 'International Tables Vol C Tables 4.2.6.8 and 6.1.1.4'
S S 0.1246 0.1234 'International Tables Vol C Tables 4.2.6.8 and 6.1.1.4'

loop_
_geom_angle_atom_site_label_1
_geom_angle_atom_site_label_2
_geom_angle_atom_site_label_3
_geom_angle
_geom_angle_site_symmetry_1
_geom_angle_site_symmetry_3
_geom_angle_publ_flag
C00J S001 C007 91.2(2) . . ?
C007 N003 C005 119.8(4) . . ?
C007 N004 C00A 121.3(4) . . ?
C00M N004 C007 114.5(4) . . ?
C00M N004 C00A 124.1(4) . . ?
C009 C005 N003 118.9(5) . . ?
C00I C005 N003 122.2(4) . . ?
C00I C005 C009 118.8(5) . . ?
O002 C006 C008 122.0(4) . . ?
O002 C006 C00J 120.3(4) . . ?
C00J C006 C008 117.7(4) . . ?
N003 C007 S001 129.8(4) . . ?
N003 C007 N004 121.6(4) . . ?
N004 C007 S001 108.5(3) . . ?
C00B C008 C006 122.8(4) . . ?
C00B C008 C00D 119.4(4) . . ?
C00D C008 C006 117.8(4) . . ?
C00F C009 C005 120.5(5) . . ?
C00H C00A N004 119.6(5) . . ?
C00K C00A N004 119.8(4) . . ?
C00K C00A C00H 120.6(5) . . ?
C00Q C00B C008 120.2(5) . . ?
C00L C00C C00I 120.2(5) . . ?
C00N C00D C008 120.2(5) . . ?
C00G C00E C00H 120.6(5) . . ?
C00L C00F C009 120.1(5) . . ?
C00O C00G C00E 120.1(5) . . ?
C00A C00H C00E 119.0(5) . . ?
C00C C00I C005 120.5(5) . . ?
C006 C00J S001 120.0(4) . . ?
C00M C00J S001 110.6(3) . . ?
C00M C00J C006 128.7(4) . . ?
C00A C00K C00O 119.9(5) . . ?
C00C C00L C00F 120.0(5) . . ?
C00J C00M N004 115.2(4) . . ?
C00D C00N C00P 120.3(5) . . ?
C00G C00O C00K 119.8(5) . . ?
C00N C00P C00Q 120.3(5) . . ?
C00B C00Q C00P 119.6(5) . . ?

loop_
_geom_bond_atom_site_label_1
_geom_bond_atom_site_label_2
_geom_bond_distance
_geom_bond_site_symmetry_2
_geom_bond_publ_flag
S001 C007 1.769(5) . ?
S001 C00J 1.759(4) . ?
O002 C006 1.225(6) . ?
N003 C005 1.416(6) . ?
N003 C007 1.273(6) . ?
N004 C007 1.397(5) . ?
N004 C00A 1.437(5) . ?
N004 C00M 1.367(6) . ?
C005 C009 1.385(6) . ?
C005 C00I 1.384(6) . ?
C006 C008 1.494(7) . ?
C006 C00J 1.459(6) . ?
C008 C00B 1.381(7) . ?
C008 C00D 1.387(6) . ?
C009 C00F 1.379(7) . ?
C00A C00H 1.364(6) . ?
C00A C00K 1.363(7) . ?
C00B C00Q 1.373(7) . ?
C00C C00I 1.382(7) . ?
C00C C00L 1.369(8) . ?
C00D C00N 1.360(7) . ?
C00E C00G 1.361(8) . ?
C00E C00H 1.386(7) . ?
C00F C00L 1.376(8) . ?
C00G C00O 1.358(7) . ?
C00J C00M 1.348(6) . ?
C00K C00O 1.386(7) . ?
C00N C00P 1.372(8) . ?
C00P C00Q 1.376(7) . ?
